data_2311080
loop_
_publ_author_name
'Pierrot, M.'
'Kern, R.'
'Weiss, R.'

_publ_section_title
;
 Structure cristalline de l'acide ferrocyanhydrique, H4 (Fe (C N)6)
;
_journal_name_full 'Acta Crystallographica (1,1948-23,1967)'
_journal_page_first 425
_journal_page_last 428
_journal_volume 20
_journal_year 1966
_chemical_formula_sum 'C6 H4 Fe N6'
_chemical_name_systematic 'H4 (Fe (C N)6)'
_space_group_IT_number 14
_symmetry_space_group_name_Hall '-P 2yab'
_symmetry_space_group_name_H-M 'P 1 21/a 1'
_cell_angle_alpha 90
_cell_angle_beta 105.25
_cell_angle_gamma 90
_cell_formula_units_Z 2
_cell_length_a 6.94
_cell_length_b 11.34
_cell_length_c 6.13
_cell_volume 465.441
_citation_journal_id_ASTM ACCRA9
_cod_data_source_file Pierrot_ACCRA9_1966_1763.cif
_cod_data_source_block C6H4Fe1N6
_cod_original_sg_symbol_Hall '-P 2ybc (z,y,-x)'
_cod_original_formula_sum 'C6 H4 Fe1 N6'
_cod_database_code 2311080

loop_
_symmetry_equiv_pos_as_xyz
x,y,z
-x+1/2,y+1/2,-z
-x,-y,-z
x-1/2,-y-1/2,z

loop_
_atom_site_label
_atom_site_type_symbol
_atom_site_fract_x
_atom_site_fract_y
_atom_site_fract_z
_atom_site_occupancy
_atom_site_U_iso_or_equiv
C1 C+2 0.195 -0.0792 0.2245 1 0.0
N1 N-3 0.3204 -0.1256 0.3592 1 0.0
C3 C+2 0.043 0.1357 0.1903 1 0.0
N3 N-3 0.0683 0.219 0.3021 1 0.0
H1 H+1 0.114 0.297 0.446 1 0.0
C2 C+2 -0.2027 -0.0505 0.1308 1 0.0
N2 N-3 -0.3248 -0.08 0.2119 1 0.0
Fe1 Fe+2 0 0 0 1 0.0
H2 H+1 0.558 -0.103 0.296 1 0.0
